data_1542387
loop_
_publ_author_name
'Zheng, Jing'
'Qi, Jifeng'
'Cui, Sunliang'

_publ_section_title
;
 Fe-Catalyzed Olefin Hydroamination with Diazo Compounds for Hydrazone
 Synthesis.
;
_journal_issue 1
_journal_name_full 'Organic letters'
_journal_page_first 128
_journal_page_last 131
_journal_paper_doi 10.1021/acs.orglett.5b03317
_journal_volume 18
_journal_year 2016
_chemical_formula_sum 'C10 H16 N4 O5'
_chemical_formula_weight 272.27
_chemical_name_systematic
; 
 ? 
;
_space_group_IT_number 60
_symmetry_cell_setting orthorhombic
_symmetry_space_group_name_Hall '-P 2n 2ab'
_symmetry_space_group_name_H-M 'P b c n'
_atom_sites_solution_hydrogens geom
_atom_sites_solution_primary direct
_atom_sites_solution_secondary difmap
_audit_creation_method SHELXL-97
_cell_angle_alpha 90.00
_cell_angle_beta 90.00
_cell_angle_gamma 90.00
_cell_formula_units_Z 8
_cell_length_a 14.614(3)
_cell_length_b 12.706(3)
_cell_length_c 13.842(3)
_cell_measurement_temperature 296(2)
_cell_volume 2570.3(10)
_computing_structure_refinement 'SHELXL-97 (Sheldrick, 1997)'
_computing_structure_solution 'SHELXS-97 (Sheldrick, 1990)'
_diffrn_ambient_temperature 296(2)
_diffrn_measured_fraction_theta_full 0.997
_diffrn_measured_fraction_theta_max 0.997
_diffrn_radiation_monochromator graphite
_diffrn_radiation_source 'fine-focus sealed tube'
_diffrn_radiation_type MoK\a
_diffrn_radiation_wavelength 0.71073
_diffrn_reflns_av_R_equivalents 0.0524
_diffrn_reflns_av_sigmaI/netI 0.0344
_diffrn_reflns_limit_h_max 14
_diffrn_reflns_limit_h_min -13
_diffrn_reflns_limit_k_max 11
_diffrn_reflns_limit_k_min -12
_diffrn_reflns_limit_l_max 13
_diffrn_reflns_limit_l_min -13
_diffrn_reflns_number 8450
_diffrn_reflns_theta_full 20.15
_diffrn_reflns_theta_max 20.15
_diffrn_reflns_theta_min 2.12
_exptl_absorpt_coefficient_mu 0.114
_exptl_crystal_density_diffrn 1.407
_exptl_crystal_density_method 'not measured'
_exptl_crystal_F_000 1152
_refine_diff_density_max 0.514
_refine_diff_density_min -0.348
_refine_diff_density_rms 0.071
_refine_ls_extinction_method none
_refine_ls_goodness_of_fit_ref 1.050
_refine_ls_hydrogen_treatment mixed
_refine_ls_matrix_type full
_refine_ls_number_parameters 190
_refine_ls_number_reflns 1227
_refine_ls_number_restraints 0
_refine_ls_restrained_S_all 1.050
_refine_ls_R_factor_all 0.0953
_refine_ls_R_factor_gt 0.0780
_refine_ls_shift/su_max 0.000
_refine_ls_shift/su_mean 0.000
_refine_ls_structure_factor_coef Fsqd
_refine_ls_weighting_details 'calc w=1/[\s^2^(Fo^2^)+(0.1602P)^2^+2.7469P] where P=(Fo^2^+2Fc^2^)/3'
_refine_ls_weighting_scheme calc
_refine_ls_wR_factor_gt 0.2131
_refine_ls_wR_factor_ref 0.2419
_reflns_number_gt 941
_reflns_number_total 1227
_reflns_threshold_expression >2sigma(I)
_cod_data_source_file ol5b03317_si_002.cif
_cod_data_source_block d
_cod_original_cell_volume 2570.4(9)
_cod_original_sg_symbol_H-M Pbcn
_cod_database_code 1542387

loop_
_symmetry_equiv_pos_as_xyz
'x, y, z'
'-x+1/2, -y+1/2, z+1/2'
'-x, y, -z+1/2'
'x+1/2, -y+1/2, -z'
'-x, -y, -z'
'x-1/2, y-1/2, -z-1/2'
'x, -y, z-1/2'
'-x-1/2, y-1/2, z'

loop_
_atom_site_label
_atom_site_type_symbol
_atom_site_fract_x
_atom_site_fract_y
_atom_site_fract_z
_atom_site_U_iso_or_equiv
_atom_site_adp_type
_atom_site_occupancy
_atom_site_symmetry_multiplicity
_atom_site_calc_flag
_atom_site_refinement_flags
_atom_site_disorder_assembly
_atom_site_disorder_group
O1 O 0.1935(3) -0.0123(3) 0.3401(3) 0.0877(14) Uani 1 1 d . . .
O2 O -0.0381(3) 0.2178(3) 0.3790(3) 0.0861(15) Uani 1 1 d . . .
O3 O -0.0890(3) -0.1459(3) 0.3886(3) 0.0807(14) Uani 1 1 d . . .
O4 O -0.3143(3) -0.1784(4) 0.4563(4) 0.124(2) Uani 1 1 d . . .
H4B H -0.3533 -0.2164 0.4320 0.185 Uiso 1 1 calc R . .
O5 O -0.4489(12) -0.0535(15) 0.3150(13) 0.129(5) Uani 0.35 1 d P A 1
O5' O -0.3497(10) 0.0672(12) 0.2519(14) 0.129(6) Uani 0.35 1 d P A 2
O5" O -0.4536(11) 0.057(2) 0.3222(16) 0.154(8) Uani 0.30 1 d P A 3
N1 N 0.0772(3) 0.1028(4) 0.3596(3) 0.0601(13) Uani 1 1 d . . .
N2 N 0.0529(3) -0.0799(4) 0.3641(3) 0.0604(13) Uani 1 1 d . . .
N3 N -0.1634(3) 0.0613(3) 0.3937(3) 0.0522(13) Uani 1 1 d . . .
N4 N -0.2228(3) -0.0117(3) 0.4007(3) 0.0576(13) Uani 1 1 d . . .
H4A H -0.2040 -0.0759 0.3993 0.069 Uiso 1 1 calc R . .
C1 C 0.1424(4) 0.1900(5) 0.3495(5) 0.092(2) Uani 1 1 d . . .
H1A H 0.1104 0.2558 0.3541 0.137 Uiso 1 1 calc R . .
H1B H 0.1722 0.1854 0.2878 0.137 Uiso 1 1 calc R . .
H1C H 0.1874 0.1859 0.3999 0.137 Uiso 1 1 calc R . .
C2 C 0.1128(4) 0.0030(5) 0.3541(3) 0.0602(16) Uani 1 1 d . . .
C3 C 0.0906(4) -0.1873(5) 0.3588(5) 0.089(2) Uani 1 1 d . . .
H3A H 0.1555 -0.1838 0.3487 0.133 Uiso 1 1 calc R . .
H3B H 0.0626 -0.2245 0.3062 0.133 Uiso 1 1 calc R . .
H3C H 0.0783 -0.2237 0.4182 0.133 Uiso 1 1 calc R . .
C4 C -0.0405(4) -0.0682(4) 0.3796(3) 0.0539(15) Uani 1 1 d . . .
C5 C -0.0744(4) 0.0375(4) 0.3832(3) 0.0474(14) Uani 1 1 d . . .
C6 C -0.0143(4) 0.1258(5) 0.3750(3) 0.0573(15) Uani 1 1 d . . .
C7 C -0.3208(3) 0.0073(4) 0.4112(4) 0.0654(17) Uani 1 1 d . A .
C8 C -0.3393(5) 0.1107(6) 0.4631(7) 0.127(3) Uani 1 1 d . . .
H8A H -0.3194 0.1683 0.4234 0.190 Uiso 1 1 calc R . .
H8B H -0.3064 0.1119 0.5232 0.190 Uiso 1 1 calc R . .
H8C H -0.4036 0.1173 0.4756 0.190 Uiso 1 1 calc R . .
C9 C -0.3530(5) -0.0819(6) 0.4802(6) 0.098(2) Uani 1 1 d . . .
H9A H -0.3365 -0.0639 0.5460 0.118 Uiso 1 1 calc R . .
H9B H -0.4192 -0.0876 0.4771 0.118 Uiso 1 1 calc R . .
C10 C -0.3625(6) -0.0171(11) 0.3124(7) 0.179(6) Uani 1 1 d . . .

loop_
_atom_site_aniso_label
_atom_site_aniso_U_11
_atom_site_aniso_U_22
_atom_site_aniso_U_33
_atom_site_aniso_U_23
_atom_site_aniso_U_13
_atom_site_aniso_U_12
O1 0.053(3) 0.127(4) 0.083(3) 0.002(2) 0.003(2) 0.008(2)
O2 0.070(3) 0.062(3) 0.126(4) -0.018(2) 0.017(2) -0.010(2)
O3 0.077(3) 0.054(2) 0.111(3) 0.014(2) 0.017(2) 0.004(2)
O4 0.092(4) 0.081(3) 0.197(6) -0.001(3) 0.019(3) -0.019(3)
O5 0.097(14) 0.160(14) 0.130(13) 0.038(12) -0.014(9) 0.012(11)
O5' 0.092(10) 0.144(12) 0.152(14) 0.066(11) 0.030(9) 0.034(9)
O5" 0.054(11) 0.25(2) 0.154(17) -0.074(18) -0.027(10) 0.051(13)
N1 0.052(3) 0.075(3) 0.054(3) -0.013(2) 0.003(2) -0.011(3)
N2 0.054(3) 0.077(3) 0.050(3) 0.005(2) -0.002(2) 0.010(3)
N3 0.051(3) 0.054(3) 0.051(3) 0.0014(19) 0.0013(19) -0.012(2)
N4 0.055(3) 0.052(3) 0.066(3) 0.004(2) 0.003(2) -0.002(2)
C1 0.072(4) 0.105(5) 0.098(5) -0.023(4) 0.010(3) -0.034(4)
C2 0.051(4) 0.091(5) 0.038(3) -0.003(3) -0.007(2) 0.000(4)
C3 0.084(5) 0.084(4) 0.098(5) 0.015(4) 0.004(4) 0.031(4)
C4 0.060(4) 0.060(4) 0.042(3) 0.008(2) 0.003(2) 0.002(3)
C5 0.045(4) 0.058(4) 0.039(3) -0.001(2) 0.000(2) -0.003(3)
C6 0.057(4) 0.062(4) 0.053(3) -0.008(3) 0.003(3) -0.007(3)
C7 0.049(4) 0.070(4) 0.077(4) 0.006(3) -0.001(3) -0.007(3)
C8 0.071(5) 0.088(5) 0.222(10) -0.009(6) 0.017(5) 0.012(4)
C9 0.077(4) 0.102(5) 0.115(6) -0.009(4) 0.024(4) -0.012(4)
C10 0.063(6) 0.372(18) 0.103(7) 0.048(8) -0.016(5) -0.032(8)

loop_
_atom_type_symbol
_atom_type_description
_atom_type_scat_dispersion_real
_atom_type_scat_dispersion_imag
_atom_type_scat_source
C C 0.0033 0.0016 'International Tables Vol C Tables 4.2.6.8 and 6.1.1.4'
H H 0.0000 0.0000 'International Tables Vol C Tables 4.2.6.8 and 6.1.1.4'
N N 0.0061 0.0033 'International Tables Vol C Tables 4.2.6.8 and 6.1.1.4'
O O 0.0106 0.0060 'International Tables Vol C Tables 4.2.6.8 and 6.1.1.4'

loop_
_geom_angle_atom_site_label_1
_geom_angle_atom_site_label_2
_geom_angle_atom_site_label_3
_geom_angle
C2 N1 C6 124.7(5)
C2 N1 C1 116.5(5)
C6 N1 C1 118.8(5)
C2 N2 C4 123.9(5)
C2 N2 C3 117.8(5)
C4 N2 C3 118.3(5)
N4 N3 C5 120.3(4)
N3 N4 C7 123.7(4)
O1 C2 N1 121.7(6)
O1 C2 N2 120.8(5)
N1 C2 N2 117.5(5)
O3 C4 N2 120.0(5)
O3 C4 C5 123.6(5)
N2 C4 C5 116.4(5)
N3 C5 C6 115.3(5)
N3 C5 C4 123.4(5)
C6 C5 C4 121.4(5)
O2 C6 N1 119.0(5)
O2 C6 C5 124.9(5)
N1 C6 C5 116.1(5)
N4 C7 C8 111.3(4)
N4 C7 C10 105.6(5)
C8 C7 C10 121.8(7)
N4 C7 C9 103.7(5)
C8 C7 C9 106.6(6)
C10 C7 C9 106.3(6)
O4 C9 C7 111.9(5)
O5 C10 O5' 114.4(11)
O5 C10 C7 114.8(10)
O5' C10 C7 109.5(13)
O5 C10 O5" 55.5(11)
O5' C10 O5" 73.2(14)
C7 C10 O5" 97.6(9)

loop_
_geom_bond_atom_site_label_1
_geom_bond_atom_site_label_2
_geom_bond_distance
O1 C2 1.211(7)
O2 C6 1.221(6)
O3 C4 1.222(6)
O4 C9 1.390(8)
O5 C10 1.346(17)
O5' C10 1.373(16)
O5" C10 1.64(2)
N1 C2 1.373(7)
N1 C6 1.386(7)
N1 C1 1.468(7)
N2 C2 1.376(7)
N2 C4 1.390(7)
N2 C3 1.474(7)
N3 N4 1.274(5)
N3 C5 1.343(6)
N4 C7 1.460(7)
C4 C5 1.433(7)
C5 C6 1.430(7)
C7 C8 1.523(9)
C7 C10 1.529(11)
C7 C9 1.555(9)
